data_7242173
loop_
_publ_author_name
'Cheng, Yanfei'
'Chen, Xiang'
'Yang, Na'
'Zhang, Yazhou'
'Ma, Haixia'
'Guo, Zhaoqi'

_publ_section_title
;
 Sandwich-like low-sensitive nitroamine explosives stabilized by hydrogen
 bonds and \p--\p stacking interactions
;
_journal_issue 9
_journal_name_full CrystEngComm
_journal_page_first 1953
_journal_page_last 1960
_journal_paper_doi 10.1039/D0CE01882A
_journal_volume 23
_journal_year 2021
_chemical_formula_moiety '2(C8 H7 N14 O4), 3.5(H2 O), 2(H4 N)'
_chemical_formula_sum 'C16 H29 N30 O11.5'
_chemical_formula_weight 825.69
_space_group_crystal_system monoclinic
_space_group_IT_number 14
_space_group_name_Hall '-P 2ybc'
_space_group_name_H-M_alt 'P 1 21/c 1'
_atom_sites_solution_hydrogens mixed
_atom_sites_solution_primary iterative
_audit_creation_date 2020-11-07
_audit_creation_method
;
Olex2 1.2
(compiled 2018.05.29 svn.r3508 for OlexSys, GUI svn.r5506)
;
_audit_update_record
;
2020-11-08 deposited with the CCDC.	2021-01-25 downloaded from the CCDC.
;
_cell_angle_alpha 90
_cell_angle_beta 105.45(18)
_cell_angle_gamma 90
_cell_formula_units_Z 4
_cell_length_a 21.16(5)
_cell_length_b 13.182(9)
_cell_length_c 11.89(2)
_cell_measurement_reflns_used 6705
_cell_measurement_temperature 150(2)
_cell_measurement_theta_max 54.687
_cell_measurement_theta_min 3.767
_cell_volume 3197(10)
_computing_cell_refinement 'SAINT V8.38A (?, 2016)'
_computing_data_reduction 'SAINT V8.38A (?, 2016)'
_computing_molecular_graphics 'Olex2 (Dolomanov et al., 2009)'
_computing_publication_material 'Olex2 (Dolomanov et al., 2009)'
_computing_structure_refinement 'ShelXL (Sheldrick, 2015)'
_computing_structure_solution 'olex2.solve (Bourhis et al., 2015)'
_diffrn_ambient_temperature 150.0
_diffrn_measured_fraction_theta_full 0.965
_diffrn_measured_fraction_theta_max 0.947
_diffrn_measurement_device_type 'Bruker D8 VENTURE PHOTON II'
_diffrn_radiation_type GaK\a
_diffrn_radiation_wavelength 1.34138
_diffrn_reflns_av_R_equivalents 0.0470
_diffrn_reflns_av_unetI/netI 0.0491
_diffrn_reflns_Laue_measured_fraction_full 0.965
_diffrn_reflns_Laue_measured_fraction_max 0.947
_diffrn_reflns_limit_h_max 25
_diffrn_reflns_limit_h_min -24
_diffrn_reflns_limit_k_max 16
_diffrn_reflns_limit_k_min -14
_diffrn_reflns_limit_l_max 14
_diffrn_reflns_limit_l_min -14
_diffrn_reflns_number 18886
_diffrn_reflns_point_group_measured_fraction_full 0.965
_diffrn_reflns_point_group_measured_fraction_max 0.947
_diffrn_reflns_theta_full 53.594
_diffrn_reflns_theta_max 55.021
_diffrn_reflns_theta_min 3.473
_exptl_absorpt_coefficient_mu 0.812
_exptl_absorpt_correction_T_max 0.7508
_exptl_absorpt_correction_T_min 0.5751
_exptl_absorpt_correction_type multi-scan
_exptl_absorpt_process_details
;
SADABS-2016/2 (Bruker,2016/2) was used for absorption correction.
wR2(int) was 0.1100 before and 0.0618 after correction.
The Ratio of minimum to maximum transmission is 0.7660.
The \l/2 correction factor is Not present.
;
_exptl_crystal_colour yellow
_exptl_crystal_colour_primary yellow
_exptl_crystal_density_diffrn 1.716
_exptl_crystal_description block
_exptl_crystal_F_000 1708
_exptl_crystal_size_max 0.18
_exptl_crystal_size_mid 0.16
_exptl_crystal_size_min 0.1
_refine_diff_density_max 0.483
_refine_diff_density_min -0.721
_refine_diff_density_rms 0.098
_refine_ls_extinction_method none
_refine_ls_goodness_of_fit_ref 1.043
_refine_ls_hydrogen_treatment mixed
_refine_ls_matrix_type full
_refine_ls_number_parameters 559
_refine_ls_number_reflns 5793
_refine_ls_number_restraints 33
_refine_ls_restrained_S_all 1.126
_refine_ls_R_factor_all 0.1039
_refine_ls_R_factor_gt 0.0769
_refine_ls_shift/su_max 0.000
_refine_ls_shift/su_mean 0.000
_refine_ls_structure_factor_coef Fsqd
_refine_ls_weighting_details 'w=1/[\s^2^(Fo^2^)+(0.1200P)^2^+5.2907P] where P=(Fo^2^+2Fc^2^)/3'
_refine_ls_weighting_scheme calc
_refine_ls_wR_factor_gt 0.2011
_refine_ls_wR_factor_ref 0.2248
_reflns_Friedel_coverage 0.000
_reflns_number_gt 4140
_reflns_number_total 5793
_reflns_threshold_expression 'I > 2\s(I)'
_cod_data_source_file d0ce01882a2.cif
_cod_data_source_block 20200806dl_0m_a
_cod_depositor_comments 'Adding full bibliography for 7242172--7242173.cif.'
_cod_original_cell_volume 3196(10)
_cod_original_formula_sum 'C16 H29 N30 O11.50'
_cod_database_code 7242173
_shelx_shelxl_version_number 2018/3
_shelx_space_group_comment
;
The symmetry employed for this shelxl refinement is uniquely defined
by the following loop, which should always be used as a source of
symmetry information in preference to the above space-group names.
They are only intended as comments.
;
_olex2_refinement_description
;
1. Fixed Uiso
 At 1.2 times of:
  All C(H) groups, All N(H) groups, All N(H,H) groups
 At 1.5 times of:
  All N(H,H,H,H) groups, All O(H,H) groups
2. Restrained distances
 H11D-H30D
 2.2 with sigma of 0.02
 H29A-O10
 2.3 with sigma of 0.02
 O10-H29A
 2.2 with sigma of 0.02
 N17-O9
 2 with sigma of 0.02
 O9-O10
 2.8 with sigma of 0.02
 N30-H30D \\sim N30-H30B \\sim N30-H30A \\sim N30-H30C \\sim N29-H29C \\sim
N29-H29D \\sim N29-H29A ~
 N29-H29B
 with sigma of 0.02
3. Others
 Fixed Sof: O9(0.5) H9A(0.5) H9B(0.5)
4.a Free rotating group:
 O11(H11C,H11D), O10(H10A,H10B), O9(H9A,H9B), O12(H12A,H12B)
4.b Aromatic/amide H refined with riding coordinates:
 N18(H18), N4(H4), C10(H10), C12(H12), C3(H3), C5(H5)
4.c X=CH2 refined with riding coordinates:
 N19(H19A,H19B), N25(H25A,H25B), N11(H11A,H11B), N5(H5A,H5B)
;
_olex2_submission_special_instructions 'No special instructions were received'

loop_
_space_group_symop_operation_xyz
'x, y, z'
'-x, y+1/2, -z+1/2'
'-x, -y, -z'
'x, -y-1/2, z-1/2'

loop_
_atom_site_label
_atom_site_type_symbol
_atom_site_fract_x
_atom_site_fract_y
_atom_site_fract_z
_atom_site_U_iso_or_equiv
_atom_site_adp_type
_atom_site_occupancy
_atom_site_site_symmetry_order
_atom_site_calc_flag
_atom_site_refinement_flags_posn
_atom_site_refinement_flags_adp
_atom_site_refinement_flags_occupancy
_atom_site_disorder_assembly
_atom_site_disorder_group
O1 O 1.13401(13) 0.7989(2) 0.9283(2) 0.0359(6) Uani 1 1 d . . . . .
O2 O 1.22447(12) 0.7354(2) 1.0408(2) 0.0365(7) Uani 1 1 d . . . . .
O8 O 0.27442(13) 0.2677(2) 0.2143(2) 0.0366(7) Uani 1 1 d . . . . .
O6 O 0.65340(14) 0.2033(2) 0.7159(2) 0.0374(7) Uani 1 1 d . . . . .
O3 O 0.84295(14) 0.8055(2) 1.1739(2) 0.0402(7) Uani 1 1 d . . . . .
O4 O 0.75745(12) 0.7378(2) 1.0510(2) 0.0343(6) Uani 1 1 d . . . . .
O5 O 0.74295(12) 0.2710(2) 0.6905(2) 0.0353(7) Uani 1 1 d . . . . .
O7 O 0.35870(15) 0.1986(2) 0.1723(3) 0.0497(8) Uani 1 1 d . . . . .
O11 O 0.80460(15) 0.4584(2) 0.7226(3) 0.0455(7) Uani 1 1 d . . . . .
H11C H 0.838268 0.467212 0.694529 0.068 Uiso 1 1 d G . . . .
H11D H 0.795532 0.394056 0.712208 0.068 Uiso 1 1 d DG . . . .
N17 N 0.51009(15) 0.3815(2) 0.1505(2) 0.0288(7) Uani 1 1 d D . . . .
N18 N 0.47342(15) 0.3804(2) 0.0351(2) 0.0282(7) Uani 1 1 d . . . . .
H18 H 0.489977 0.384597 -0.025284 0.034 Uiso 1 1 calc R . . . .
N20 N 0.40418(14) 0.3673(2) 0.1391(2) 0.0262(7) Uani 1 1 d . . . . .
N21 N 0.34454(15) 0.3696(2) 0.1675(3) 0.0285(7) Uani 1 1 d . . . . .
N22 N 0.32626(15) 0.2745(3) 0.1840(2) 0.0316(7) Uani 1 1 d . . . . .
N19 N 0.36003(16) 0.3684(3) -0.0683(3) 0.0354(8) Uani 1 1 d . . . . .
H19A H 0.367502 0.371715 -0.137534 0.042 Uiso 1 1 calc R . . . .
H19B H 0.319601 0.362725 -0.062323 0.042 Uiso 1 1 calc R . . . .
N26 N 0.61456(14) 0.3693(2) 0.7731(2) 0.0247(7) Uani 1 1 d . . . . .
N27 N 0.67534(15) 0.3720(2) 0.7470(2) 0.0271(7) Uani 1 1 d . . . . .
N28 N 0.68989(15) 0.2789(2) 0.7183(2) 0.0293(7) Uani 1 1 d . . . . .
N25 N 0.65947(15) 0.3730(2) 0.9795(2) 0.0313(7) Uani 1 1 d . . . . .
H25A H 0.653026 0.378186 1.049394 0.038 Uiso 1 1 calc R . . . .
H25B H 0.699546 0.367028 0.971857 0.038 Uiso 1 1 calc R . . . .
N23 N 0.50927(15) 0.3818(2) 0.7630(2) 0.0276(7) Uani 1 1 d . . . . .
N24 N 0.54567(16) 0.3826(2) 0.8796(2) 0.0284(7) Uani 1 1 d . . . . .
N12 N 0.88561(15) 0.6357(2) 1.2524(2) 0.0252(7) Uani 1 1 d . . . . .
N13 N 0.82598(15) 0.6343(2) 1.1658(2) 0.0290(7) Uani 1 1 d . . . . .
N14 N 0.80976(15) 0.7300(2) 1.1324(2) 0.0295(7) Uani 1 1 d . . . . .
N11 N 0.83906(16) 0.6368(3) 1.4125(3) 0.0361(8) Uani 1 1 d . . . . .
H11A H 0.845123 0.633793 1.488599 0.043 Uiso 1 1 calc R . . . .
H11B H 0.799210 0.643585 1.366243 0.043 Uiso 1 1 calc R . . . .
N9 N 0.99060(15) 0.6197(2) 1.3457(2) 0.0261(7) Uani 1 1 d . . . . .
N10 N 0.95301(15) 0.6207(2) 1.4250(2) 0.0276(7) Uani 1 1 d . . . . .
N6 N 1.10037(15) 0.6329(2) 0.8299(2) 0.0288(7) Uani 1 1 d . . . . .
N7 N 1.16119(16) 0.6331(2) 0.9158(3) 0.0316(7) Uani 1 1 d . . . . .
N8 N 1.17263(15) 0.7255(2) 0.9602(2) 0.0294(7) Uani 1 1 d . . . . .
N5 N 1.14804(16) 0.6287(3) 0.6715(3) 0.0361(8) Uani 1 1 d . . . . .
H5A H 1.143312 0.623413 0.595944 0.043 Uiso 1 1 calc R . . . .
H5B H 1.187484 0.634212 0.719618 0.043 Uiso 1 1 calc R . . . .
N4 N 1.03324(15) 0.6206(2) 0.6545(2) 0.0289(7) Uani 1 1 d . . . . .
H4 H 1.017835 0.615791 0.578277 0.035 Uiso 1 1 calc R . . . .
N3 N 0.99612(16) 0.6215(2) 0.7354(2) 0.0290(7) Uani 1 1 d . . . . .
N16 N 0.44214(15) 0.3733(2) 0.3991(2) 0.0288(7) Uani 1 1 d . . . . .
N15 N 0.57655(15) 0.3650(3) 0.5140(3) 0.0340(8) Uani 1 1 d . . . . .
N2 N 0.92574(15) 0.6297(2) 1.0320(2) 0.0308(7) Uani 1 1 d . . . . .
N1 N 1.06049(15) 0.6371(2) 1.0495(2) 0.0302(7) Uani 1 1 d . . . . .
N30 N 0.78749(17) 0.5330(3) 0.9274(3) 0.0371(8) Uani 1 1 d D . . . .
H30A H 0.794(2) 0.477(3) 0.982(3) 0.056 Uiso 1 1 d DR . . . .
H30B H 0.814(2) 0.591(2) 0.954(4) 0.056 Uiso 1 1 d DR . . . .
H30C H 0.7428(12) 0.558(3) 0.910(4) 0.056 Uiso 1 1 d DR . . . .
H30D H 0.793(2) 0.505(3) 0.853(3) 0.056 Uiso 1 1 d DR . . . .
C11 C 0.48755(18) 0.3694(3) 0.3399(3) 0.0260(8) Uani 1 1 d . . . . .
C15 C 0.40998(18) 0.3720(3) 0.0277(3) 0.0277(8) Uani 1 1 d . . . . .
C6 C 1.03705(18) 0.6295(3) 0.8394(3) 0.0267(8) Uani 1 1 d . . . . .
C7 C 1.09586(18) 0.6282(3) 0.7129(3) 0.0267(8) Uani 1 1 d . . . . .
C4 C 0.97085(18) 0.6328(3) 1.1356(3) 0.0266(8) Uani 1 1 d . . . . .
C14 C 0.46726(18) 0.3725(3) 0.2120(3) 0.0264(8) Uani 1 1 d . . . . .
C9 C 0.88893(19) 0.6311(3) 1.3685(3) 0.0278(8) Uani 1 1 d . . . . .
C16 C 0.55107(18) 0.3739(3) 0.7009(3) 0.0246(8) Uani 1 1 d . . . . .
C8 C 0.94903(17) 0.6293(3) 1.2427(3) 0.0234(7) Uani 1 1 d . . . . .
C17 C 0.60872(18) 0.3742(3) 0.8855(3) 0.0251(8) Uani 1 1 d . . . . .
C2 C 1.01530(17) 0.6322(3) 0.9466(3) 0.0249(8) Uani 1 1 d . . . . .
C13 C 0.53082(18) 0.3702(3) 0.5731(3) 0.0249(8) Uani 1 1 d . . . . .
C10 C 0.55447(19) 0.3637(3) 0.3974(3) 0.0333(9) Uani 1 1 d . . . . .
H10 H 0.585226 0.358792 0.352247 0.040 Uiso 1 1 calc R . . . .
C12 C 0.46418(19) 0.3721(3) 0.5160(3) 0.0295(8) Uani 1 1 d . . . . .
H12 H 0.433301 0.372470 0.561157 0.035 Uiso 1 1 calc R . . . .
C3 C 0.94839(18) 0.6304(3) 0.9378(3) 0.0313(9) Uani 1 1 d . . . . .
H3 H 0.918146 0.629606 0.862727 0.038 Uiso 1 1 calc R . . . .
C5 C 1.03740(18) 0.6375(3) 1.1433(3) 0.0294(8) Uani 1 1 d . . . . .
H5 H 1.067603 0.641136 1.218339 0.035 Uiso 1 1 calc R . . . .
O10 O 0.7161(2) 0.4445(4) 0.4150(3) 0.0732(11) Uani 1 1 d D . . . .
H10A H 0.712171 0.384047 0.384486 0.110 Uiso 1 1 d G . . . .
H10B H 0.691962 0.482818 0.360731 0.110 Uiso 1 1 d G . . . .
O9 O 0.6085(3) 0.5059(5) 0.2290(6) 0.0610(18) Uani 0.5 1 d D . P . .
H9A H 0.642856 0.527437 0.209170 0.092 Uiso 0.5 1 d G . P . .
H9B H 0.596928 0.556796 0.265714 0.092 Uiso 0.5 1 d G . P . .
O12 O 0.89295(14) 0.5097(2) 0.6085(2) 0.0438(7) Uani 1 1 d . . . . .
H12A H 0.916995 0.456931 0.604762 0.066 Uiso 1 1 d G . . . .
H12B H 0.917686 0.547240 0.663144 0.066 Uiso 1 1 d G . . . .
N29 N 0.69713(17) 0.5695(3) 0.5916(3) 0.0402(8) Uani 1 1 d D . . . .
H29A H 0.6779(19) 0.566(3) 0.5097(18) 0.060 Uiso 1 1 d DR . . . .
H29B H 0.6597(17) 0.583(4) 0.621(4) 0.060 Uiso 1 1 d DR . . . .
H29C H 0.7286(19) 0.531(3) 0.648(3) 0.060 Uiso 1 1 d DR . . . .
H29D H 0.713(2) 0.636(2) 0.581(5) 0.060 Uiso 1 1 d DR . . . .

loop_
_atom_site_aniso_label
_atom_site_aniso_U_11
_atom_site_aniso_U_22
_atom_site_aniso_U_33
_atom_site_aniso_U_23
_atom_site_aniso_U_13
_atom_site_aniso_U_12
O1 0.0390(15) 0.0415(16) 0.0255(13) 0.0010(12) 0.0053(11) 0.0077(13)
O2 0.0298(14) 0.0577(18) 0.0186(12) -0.0051(12) 0.0003(11) 0.0037(12)
O8 0.0300(15) 0.0573(18) 0.0236(13) 0.0021(12) 0.0089(11) -0.0044(12)
O6 0.0462(16) 0.0364(15) 0.0325(14) -0.0054(12) 0.0151(13) -0.0075(13)
O3 0.0400(16) 0.0400(16) 0.0345(15) 0.0035(12) -0.0008(12) -0.0086(13)
O4 0.0278(14) 0.0523(17) 0.0194(12) 0.0036(11) 0.0003(10) 0.0003(12)
O5 0.0306(15) 0.0528(18) 0.0253(13) -0.0017(12) 0.0124(11) 0.0065(12)
O7 0.0537(19) 0.0377(17) 0.065(2) 0.0014(15) 0.0291(17) 0.0040(14)
O11 0.0486(18) 0.0529(19) 0.0376(16) -0.0016(14) 0.0158(14) 0.0005(15)
N17 0.0304(17) 0.0406(19) 0.0154(14) 0.0016(12) 0.0059(12) 0.0011(13)
N18 0.0323(17) 0.0401(19) 0.0125(13) 0.0010(12) 0.0067(12) -0.0009(13)
N20 0.0259(16) 0.0348(17) 0.0175(14) 0.0004(12) 0.0051(12) 0.0008(13)
N21 0.0275(16) 0.0367(18) 0.0220(14) 0.0002(13) 0.0075(13) 0.0006(13)
N22 0.0326(18) 0.046(2) 0.0169(14) 0.0011(13) 0.0079(13) 0.0014(15)
N19 0.0307(18) 0.056(2) 0.0173(14) -0.0011(14) 0.0025(13) 0.0001(15)
N26 0.0261(16) 0.0358(17) 0.0126(13) -0.0010(12) 0.0060(12) -0.0017(12)
N27 0.0284(16) 0.0342(17) 0.0198(14) 0.0006(12) 0.0085(12) 0.0008(13)
N28 0.0299(17) 0.043(2) 0.0144(13) 0.0010(13) 0.0039(12) 0.0032(14)
N25 0.0315(17) 0.049(2) 0.0138(13) -0.0012(13) 0.0073(12) -0.0004(14)
N23 0.0312(17) 0.0369(18) 0.0150(13) 0.0010(12) 0.0066(13) 0.0036(13)
N24 0.0383(18) 0.0338(18) 0.0135(13) -0.0007(12) 0.0078(13) 0.0011(13)
N12 0.0295(16) 0.0348(17) 0.0103(13) -0.0002(11) 0.0034(12) 0.0010(13)
N13 0.0329(17) 0.0373(18) 0.0161(14) -0.0029(12) 0.0050(13) -0.0001(14)
N14 0.0297(16) 0.043(2) 0.0164(14) -0.0007(13) 0.0067(13) -0.0046(14)
N11 0.0343(18) 0.059(2) 0.0162(14) 0.0015(14) 0.0096(13) 0.0050(16)
N9 0.0301(16) 0.0349(17) 0.0146(13) -0.0001(12) 0.0081(12) 0.0009(13)
N10 0.0323(17) 0.0351(17) 0.0163(13) 0.0008(12) 0.0083(12) 0.0026(13)
N6 0.0335(17) 0.0377(18) 0.0146(13) -0.0007(12) 0.0055(12) -0.0013(13)
N7 0.0369(18) 0.0390(19) 0.0171(14) 0.0022(13) 0.0043(13) 0.0016(14)
N8 0.0308(17) 0.043(2) 0.0152(13) 0.0005(13) 0.0073(12) -0.0001(14)
N5 0.0364(19) 0.054(2) 0.0198(15) -0.0031(14) 0.0113(14) -0.0043(15)
N4 0.0389(18) 0.0376(18) 0.0101(12) 0.0005(12) 0.0063(12) -0.0020(14)
N3 0.0342(17) 0.0367(18) 0.0171(14) 0.0017(12) 0.0086(13) -0.0007(13)
N16 0.0304(17) 0.0393(18) 0.0169(14) 0.0009(12) 0.0069(13) -0.0017(13)
N15 0.0293(17) 0.055(2) 0.0183(15) -0.0016(14) 0.0071(13) 0.0051(15)
N2 0.0320(17) 0.0430(19) 0.0170(14) -0.0004(13) 0.0056(13) -0.0023(14)
N1 0.0327(17) 0.0418(19) 0.0170(14) -0.0006(13) 0.0081(13) 0.0003(14)
N30 0.0387(19) 0.045(2) 0.0248(16) 0.0029(15) 0.0046(14) 0.0040(16)
C11 0.033(2) 0.029(2) 0.0157(16) -0.0001(13) 0.0066(15) -0.0019(15)
C15 0.033(2) 0.033(2) 0.0165(16) -0.0011(14) 0.0053(15) 0.0008(16)
C6 0.033(2) 0.032(2) 0.0165(16) 0.0001(14) 0.0081(15) -0.0004(15)
C7 0.034(2) 0.032(2) 0.0162(16) -0.0009(14) 0.0094(15) -0.0043(15)
C4 0.035(2) 0.0291(19) 0.0169(16) -0.0001(14) 0.0090(15) -0.0018(15)
C14 0.0283(19) 0.033(2) 0.0163(16) -0.0001(14) 0.0037(15) 0.0011(15)
C9 0.036(2) 0.032(2) 0.0153(16) -0.0007(14) 0.0069(15) 0.0004(16)
C16 0.0279(19) 0.0301(19) 0.0152(16) 0.0003(13) 0.0046(14) 0.0002(15)
C8 0.0310(19) 0.0239(18) 0.0155(15) -0.0012(13) 0.0065(14) -0.0010(14)
C17 0.033(2) 0.0308(19) 0.0137(15) 0.0018(13) 0.0100(14) 0.0001(15)
C2 0.032(2) 0.0273(19) 0.0160(16) 0.0007(13) 0.0068(14) -0.0009(15)
C13 0.0316(19) 0.030(2) 0.0137(16) 0.0008(13) 0.0066(14) -0.0010(15)
C10 0.029(2) 0.055(3) 0.0159(16) 0.0006(16) 0.0062(15) 0.0071(17)
C12 0.033(2) 0.040(2) 0.0180(16) 0.0012(15) 0.0097(15) -0.0008(16)
C3 0.032(2) 0.047(2) 0.0138(16) -0.0004(15) 0.0044(15) -0.0033(17)
C5 0.031(2) 0.041(2) 0.0152(16) 0.0006(15) 0.0057(14) 0.0006(16)
O10 0.071(3) 0.096(3) 0.052(2) -0.018(2) 0.0147(19) 0.007(2)
O9 0.062(5) 0.072(5) 0.049(4) 0.001(4) 0.015(3) 0.003(4)
O12 0.0465(17) 0.0489(18) 0.0335(15) -0.0006(13) 0.0065(13) -0.0019(14)
N29 0.036(2) 0.054(2) 0.0308(17) 0.0025(16) 0.0080(15) 0.0030(17)

loop_
_atom_type_symbol
_atom_type_description
_atom_type_scat_dispersion_real
_atom_type_scat_dispersion_imag
_atom_type_scat_source
C C 0.0148 0.0070 'International Tables Vol C Tables 4.2.6.8 and 6.1.1.4'
H H 0.0000 0.0000 'International Tables Vol C Tables 4.2.6.8 and 6.1.1.4'
N N 0.0253 0.0136 'International Tables Vol C Tables 4.2.6.8 and 6.1.1.4'
O O 0.0412 0.0250 'International Tables Vol C Tables 4.2.6.8 and 6.1.1.4'

loop_
_geom_angle_atom_site_label_1
_geom_angle_atom_site_label_2
_geom_angle_atom_site_label_3
_geom_angle
_geom_angle_site_symmetry_1
_geom_angle_site_symmetry_3
_geom_angle_publ_flag
H11C O11 H11D 104.4 . . ?
C14 N17 N18 105.3(3) . . ?
N17 N18 H18 124.6 . . ?
C15 N18 N17 110.9(3) . . ?
C15 N18 H18 124.6 . . ?
C15 N20 N21 123.9(3) . . ?
C15 N20 C14 106.5(3) . . ?
C14 N20 N21 129.2(3) . . ?
N22 N21 N20 109.3(3) . . ?
O8 N22 N21 114.8(3) . . ?
O7 N22 O8 122.0(3) . . ?
O7 N22 N21 123.2(3) . . ?
H19A N19 H19B 120.0 . . ?
C15 N19 H19A 120.0 . . ?
C15 N19 H19B 120.0 . . ?
C16 N26 N27 131.0(3) . . ?
C17 N26 N27 122.6(3) . . ?
C17 N26 C16 106.0(3) . . ?
N28 N27 N26 108.7(3) . . ?
O6 N28 N27 123.6(3) . . ?
O5 N28 O6 121.0(3) . . ?
O5 N28 N27 115.3(3) . . ?
H25A N25 H25B 120.0 . . ?
C17 N25 H25A 120.0 . . ?
C17 N25 H25B 120.0 . . ?
C16 N23 N24 106.6(3) . . ?
C17 N24 N23 109.5(3) . . ?
C9 N12 N13 122.5(3) . . ?
C9 N12 C8 107.0(3) . . ?
C8 N12 N13 130.1(3) . . ?
N14 N13 N12 108.3(3) . . ?
O3 N14 O4 121.7(3) . . ?
O3 N14 N13 124.3(3) . . ?
O4 N14 N13 114.0(3) . . ?
H11A N11 H11B 120.0 . . ?
C9 N11 H11A 120.0 . . ?
C9 N11 H11B 120.0 . . ?
C8 N9 N10 105.7(3) . . ?
C9 N10 N9 110.2(3) . . ?
C6 N6 N7 131.3(3) . . ?
C7 N6 N7 122.5(3) . . ?
C7 N6 C6 106.0(3) . . ?
N8 N7 N6 108.9(3) . . ?
O1 N8 N7 123.6(3) . . ?
O2 N8 O1 121.0(3) . . ?
O2 N8 N7 115.4(3) . . ?
H5A N5 H5B 120.0 . . ?
C7 N5 H5A 120.0 . . ?
C7 N5 H5B 120.0 . . ?
N3 N4 H4 126.1 . . ?
C7 N4 H4 126.1 . . ?
C7 N4 N3 107.8(3) . . ?
C6 N3 N4 107.4(3) . . ?
C11 N16 C12 116.4(4) . . ?
C10 N15 C13 116.2(4) . . ?
C3 N2 C4 116.4(4) . . ?
C5 N1 C2 115.7(4) . . ?
H30A N30 H30B 116(4) . . ?
H30A N30 H30C 110(4) . . ?
H30A N30 H30D 107(4) . . ?
H30B N30 H30C 105(4) . . ?
H30B N30 H30D 112(4) . . ?
H30C N30 H30D 107(4) . . ?
N16 C11 C14 119.5(4) . . ?
N16 C11 C10 121.4(4) . . ?
C10 C11 C14 119.1(4) . . ?
N18 C15 N20 106.9(3) . . ?
N18 C15 N19 128.1(4) . . ?
N19 C15 N20 125.0(4) . . ?
N6 C6 C2 127.5(3) . . ?
N3 C6 N6 109.8(3) . . ?
N3 C6 C2 122.7(4) . . ?
N5 C7 N6 122.5(4) . . ?
N5 C7 N4 128.5(3) . . ?
N4 C7 N6 108.9(4) . . ?
N2 C4 C8 119.0(4) . . ?
N2 C4 C5 121.5(4) . . ?
C5 C4 C8 119.5(4) . . ?
N17 C14 N20 110.4(3) . . ?
N17 C14 C11 121.7(4) . . ?
N20 C14 C11 127.9(4) . . ?
N11 C9 N12 125.2(4) . . ?
N11 C9 N10 128.4(3) . . ?
N10 C9 N12 106.4(4) . . ?
N26 C16 C13 127.3(4) . . ?
N23 C16 N26 110.2(3) . . ?
N23 C16 C13 122.5(4) . . ?
N12 C8 C4 127.5(3) . . ?
N9 C8 N12 110.7(3) . . ?
N9 C8 C4 121.8(4) . . ?
N25 C17 N26 123.7(4) . . ?
N24 C17 N26 107.6(3) . . ?
N24 C17 N25 128.6(3) . . ?
N1 C2 C6 118.9(4) . . ?
N1 C2 C3 122.3(4) . . ?
C3 C2 C6 118.9(3) . . ?
N15 C13 C16 119.5(4) . . ?
N15 C13 C12 121.6(4) . . ?
C12 C13 C16 118.9(4) . . ?
N15 C10 C11 122.2(4) . . ?
N15 C10 H10 118.9 . . ?
C11 C10 H10 118.9 . . ?
N16 C12 C13 122.2(4) . . ?
N16 C12 H12 118.9 . . ?
C13 C12 H12 118.9 . . ?
N2 C3 C2 121.6(4) . . ?
N2 C3 H3 119.2 . . ?
C2 C3 H3 119.2 . . ?
N1 C5 C4 122.5(4) . . ?
N1 C5 H5 118.8 . . ?
C4 C5 H5 118.8 . . ?
H10A O10 H10B 104.5 . . ?
H9A O9 H9B 104.5 . . ?
H12A O12 H12B 104.4 . . ?
H29A N29 H29B 102(4) . . ?
H29A N29 H29C 136(3) . . ?
H29A N29 H29D 89(4) . . ?
H29B N29 H29C 109(4) . . ?
H29B N29 H29D 103(4) . . ?
H29C N29 H29D 113(4) . . ?

loop_
_geom_bond_atom_site_label_1
_geom_bond_atom_site_label_2
_geom_bond_distance
_geom_bond_site_symmetry_2
_geom_bond_publ_flag
O1 N8 1.257(4) . ?
O2 N8 1.256(5) . ?
O8 N22 1.245(5) . ?
O6 N28 1.256(4) . ?
O3 N14 1.242(4) . ?
O4 N14 1.266(5) . ?
O5 N28 1.256(5) . ?
O7 N22 1.243(4) . ?
O11 H11C 0.8709 . ?
O11 H11D 0.8705 . ?
N17 N18 1.385(5) . ?
N17 C14 1.313(5) . ?
N18 H18 0.8800 . ?
N18 C15 1.326(6) . ?
N20 N21 1.391(5) . ?
N20 C15 1.363(5) . ?
N20 C14 1.386(6) . ?
N21 N22 1.341(4) . ?
N19 H19A 0.8800 . ?
N19 H19B 0.8800 . ?
N19 C15 1.334(6) . ?
N26 N27 1.401(5) . ?
N26 C16 1.389(6) . ?
N26 C17 1.376(5) . ?
N27 N28 1.332(4) . ?
N25 H25A 0.8800 . ?
N25 H25B 0.8800 . ?
N25 C17 1.328(6) . ?
N23 N24 1.395(5) . ?
N23 C16 1.298(5) . ?
N24 C17 1.321(6) . ?
N12 N13 1.400(5) . ?
N12 C9 1.364(5) . ?
N12 C8 1.380(6) . ?
N13 N14 1.339(4) . ?
N11 H11A 0.8800 . ?
N11 H11B 0.8800 . ?
N11 C9 1.299(6) . ?
N9 N10 1.386(5) . ?
N9 C8 1.309(5) . ?
N10 C9 1.350(6) . ?
N6 N7 1.414(6) . ?
N6 C6 1.375(6) . ?
N6 C7 1.370(5) . ?
N7 N8 1.325(4) . ?
N5 H5A 0.8800 . ?
N5 H5B 0.8800 . ?
N5 C7 1.323(6) . ?
N4 H4 0.8800 . ?
N4 N3 1.395(5) . ?
N4 C7 1.326(6) . ?
N3 C6 1.311(5) . ?
N16 C11 1.335(5) . ?
N16 C12 1.342(5) . ?
N15 C13 1.340(5) . ?
N15 C10 1.339(5) . ?
N2 C4 1.343(6) . ?
N2 C3 1.329(5) . ?
N1 C2 1.339(5) . ?
N1 C5 1.331(5) . ?
N30 H30A 0.97(2) . ?
N30 H30B 0.96(2) . ?
N30 H30C 0.97(2) . ?
N30 H30D 0.994(18) . ?
C11 C14 1.466(6) . ?
C11 C10 1.401(6) . ?
C6 C2 1.466(6) . ?
C4 C8 1.466(5) . ?
C4 C5 1.388(6) . ?
C16 C13 1.465(5) . ?
C2 C3 1.392(6) . ?
C13 C12 1.393(6) . ?
C10 H10 0.9500 . ?
C12 H12 0.9500 . ?
C3 H3 0.9500 . ?
C5 H5 0.9500 . ?
O10 H10A 0.8704 . ?
O10 H10B 0.8695 . ?
O9 H9A 0.8702 . ?
O9 H9B 0.8700 . ?
O12 H12A 0.8699 . ?
O12 H12B 0.8714 . ?
N29 H29A 0.95(2) . ?
N29 H29B 0.96(2) . ?
N29 H29C 0.96(2) . ?
N29 H29D 0.96(2) . ?
